data_4113611
loop_
_publ_author_name
'Narendra B. Ambhaikar'
'James P. Snyder'
'Dennis C. Liotta'

_publ_section_title
;
 Diastereoselective Addition of Chlorotitanium Enolate of N-Acyl
 Thiazolidinethione to O-Methyl Oximes: A Novel, Stereoselective Synthesis
 of \a,\b-Disubstituted \b-Amino Carbonyl Compounds via Chiral Auxiliary
 Mediated Azetine Formation
;
_journal_name_full 'Journal of the American Chemical Society'
_journal_page_first 3690
_journal_page_last 3691
_journal_paper_doi 10.1021/ja029871u
_journal_volume 125
_journal_year 2003
_chemical_formula_sum 'C16 H20 N2 S2'
_chemical_formula_weight 304.46
_chemical_name_systematic
; 
 ? 
;
_space_group_IT_number 19
_symmetry_cell_setting orthorhombic
_symmetry_space_group_name_Hall 'P 2ac 2ab'
_symmetry_space_group_name_H-M 'P 21 21 21'
_atom_sites_solution_hydrogens geom
_atom_sites_solution_primary direct
_atom_sites_solution_secondary difmap
_audit_creation_method SHELXL-97
_cell_angle_alpha 90.00
_cell_angle_beta 90.00
_cell_angle_gamma 90.00
_cell_formula_units_Z 4
_cell_length_a 5.7624(9)
_cell_length_b 12.2485(19)
_cell_length_c 22.486(4)
_cell_measurement_reflns_used 7259
_cell_measurement_temperature 100(2)
_cell_measurement_theta_max 28.816
_cell_measurement_theta_min 3.185
_cell_volume 1587.1(4)
_computing_cell_refinement 'Bruker SMART'
_computing_data_collection 'Bruker SMART'
_computing_data_reduction 'Bruker SAINT'
_computing_molecular_graphics 'Bruker SHELXTL'
_computing_publication_material 'Bruker SHELXTL'
_computing_structure_refinement 'SHELXL-97 (Sheldrick, 1997)'
_computing_structure_solution 'SHELXS-97 (Sheldrick, 1990)'
_diffrn_ambient_temperature 100(2)
_diffrn_measured_fraction_theta_full 0.999
_diffrn_measured_fraction_theta_max 0.999
_diffrn_measurement_device_type 'CCD area detector'
_diffrn_measurement_method 'phi and omega scans'
_diffrn_radiation_monochromator graphite
_diffrn_radiation_source 'fine-focus sealed tube'
_diffrn_radiation_type MoK\a
_diffrn_radiation_wavelength 0.71073
_diffrn_reflns_av_R_equivalents 0.0416
_diffrn_reflns_av_sigmaI/netI 0.0284
_diffrn_reflns_limit_h_max 7
_diffrn_reflns_limit_h_min -7
_diffrn_reflns_limit_k_max 16
_diffrn_reflns_limit_k_min -16
_diffrn_reflns_limit_l_max 30
_diffrn_reflns_limit_l_min -30
_diffrn_reflns_number 22610
_diffrn_reflns_theta_full 28.84
_diffrn_reflns_theta_max 28.84
_diffrn_reflns_theta_min 1.81
_diffrn_standards_decay_% <2%"
_exptl_absorpt_coefficient_mu 0.328
_exptl_absorpt_correction_T_max 1.0000
_exptl_absorpt_correction_T_min 0.815490
_exptl_absorpt_correction_type none
_exptl_crystal_colour yellow
_exptl_crystal_density_diffrn 1.274
_exptl_crystal_description needle
_exptl_crystal_F_000 648
_exptl_crystal_size_max 0.88
_exptl_crystal_size_mid 0.17
_exptl_crystal_size_min 0.16
_refine_diff_density_max 0.530
_refine_diff_density_min -0.182
_refine_diff_density_rms 0.073
_refine_ls_abs_structure_details 'Flack H D (1983), Acta Cryst. A39, 876-881'
_refine_ls_abs_structure_Flack 0.01(6)
_refine_ls_extinction_method none
_refine_ls_goodness_of_fit_ref 1.032
_refine_ls_hydrogen_treatment mixed
_refine_ls_matrix_type full
_refine_ls_number_parameters 184
_refine_ls_number_reflns 4156
_refine_ls_number_restraints 0
_refine_ls_restrained_S_all 1.032
_refine_ls_R_factor_all 0.0383
_refine_ls_R_factor_gt 0.0365
_refine_ls_shift/su_max 0.004
_refine_ls_shift/su_mean 0.001
_refine_ls_structure_factor_coef Fsqd
_refine_ls_weighting_details 'calc w=1/[\s^2^(Fo^2^)+(0.0700P)^2^+0.0000P] where P=(Fo^2^+2Fc^2^)/3'
_refine_ls_weighting_scheme calc
_refine_ls_wR_factor_gt 0.0911
_refine_ls_wR_factor_ref 0.0924
_reflns_number_gt 3987
_reflns_number_total 4156
_reflns_threshold_expression >2sigma(I)
_cod_data_source_file ja029871usi20030203_094556.cif
_cod_data_source_block na243s
_cod_database_code 4113611

loop_
_symmetry_equiv_pos_as_xyz
'x, y, z'
'-x+1/2, -y, z+1/2'
'-x, y+1/2, -z+1/2'
'x+1/2, -y+1/2, -z'

loop_
_atom_site_label
_atom_site_type_symbol
_atom_site_fract_x
_atom_site_fract_y
_atom_site_fract_z
_atom_site_U_iso_or_equiv
_atom_site_adp_type
_atom_site_occupancy
_atom_site_symmetry_multiplicity
_atom_site_calc_flag
_atom_site_refinement_flags
C1 C 0.4966(3) 0.08967(12) 0.78494(7) 0.0205(3) Uani 1 1 d .
H1A H 0.4976 0.0961 0.8288 0.025 Uiso 1 1 calc R
H1B H 0.6385 0.0504 0.7723 0.025 Uiso 1 1 calc R
C2 C 0.4861(3) 0.20301(12) 0.75607(6) 0.0173(3) Uani 1 1 d .
H2 H 0.6480 0.2253 0.7456 0.021 Uiso 1 1 calc R
C3 C 0.1954(3) 0.10404(12) 0.70002(6) 0.0176(3) Uani 1 1 d .
C4 C 0.3899(3) 0.25700(12) 0.65251(6) 0.0158(3) Uani 1 1 d .
C5 C 0.3529(3) 0.24592(12) 0.58644(6) 0.0171(3) Uani 1 1 d .
H5 H 0.1861 0.2527 0.5747 0.021 Uiso 1 1 calc R
C6 C 0.4821(3) 0.35858(12) 0.58783(6) 0.0174(3) Uani 1 1 d .
H6 H 0.6396 0.3531 0.5694 0.021 Uiso 1 1 calc R
C7 C 0.3513(3) 0.45563(12) 0.56449(6) 0.0181(3) Uani 1 1 d .
C8 C 0.4311(3) 0.50979(13) 0.51407(7) 0.0226(3) Uani 1 1 d .
H8 H 0.5743 0.4888 0.4965 0.027 Uiso 1 1 calc R
C9 C 0.3024(3) 0.59457(13) 0.48917(8) 0.0288(4) Uani 1 1 d .
H9 H 0.3580 0.6311 0.4547 0.035 Uiso 1 1 calc R
C10 C 0.0938(4) 0.62565(14) 0.51449(8) 0.0321(4) Uani 1 1 d .
H10 H 0.0054 0.6830 0.4973 0.039 Uiso 1 1 calc R
C11 C 0.0141(3) 0.57279(14) 0.56512(8) 0.0296(4) Uani 1 1 d .
H11 H -0.1286 0.5945 0.5827 0.036 Uiso 1 1 calc R
C12 C 0.1419(3) 0.48835(13) 0.59021(7) 0.0233(3) Uani 1 1 d .
H12 H 0.0867 0.4527 0.6250 0.028 Uiso 1 1 calc R
C13 C 0.4744(3) 0.15189(13) 0.55570(7) 0.0238(3) Uani 1 1 d .
H13A H 0.6393 0.1523 0.5663 0.036 Uiso 1 1 calc R
H13B H 0.4582 0.1597 0.5125 0.036 Uiso 1 1 calc R
H13C H 0.4043 0.0828 0.5684 0.036 Uiso 1 1 calc R
C14 C 0.3770(3) 0.29466(12) 0.79353(7) 0.0183(3) Uani 1 1 d .
H14 H 0.3909 0.3632 0.7697 0.022 Uiso 1 1 calc R
C15 C 0.1194(3) 0.27896(13) 0.80649(8) 0.0239(3) Uani 1 1 d .
H15A H 0.0976 0.2125 0.8301 0.036 Uiso 1 1 calc R
H15B H 0.0343 0.2722 0.7689 0.036 Uiso 1 1 calc R
H15C H 0.0609 0.3420 0.8287 0.036 Uiso 1 1 calc R
C16 C 0.5119(3) 0.31348(17) 0.85098(7) 0.0306(4) Uani 1 1 d .
H16A H 0.4541 0.3795 0.8706 0.046 Uiso 1 1 calc R
H16B H 0.6771 0.3224 0.8418 0.046 Uiso 1 1 calc R
H16C H 0.4913 0.2506 0.8774 0.046 Uiso 1 1 calc R
N1 N 0.3553(2) 0.18618(10) 0.69978(5) 0.0166(2) Uani 1 1 d .
N2 N 0.4947(2) 0.35004(11) 0.65499(5) 0.0185(2) Uani 1 1 d .
S1 S 0.23829(7) 0.01727(3) 0.760051(16) 0.02006(10) Uani 1 1 d .
S2 S -0.01911(7) 0.08471(3) 0.652247(17) 0.02415(10) Uani 1 1 d .

loop_
_atom_site_aniso_label
_atom_site_aniso_U_11
_atom_site_aniso_U_22
_atom_site_aniso_U_33
_atom_site_aniso_U_23
_atom_site_aniso_U_13
_atom_site_aniso_U_12
C1 0.0200(7) 0.0218(7) 0.0199(6) 0.0014(5) -0.0044(6) 0.0019(7)
C2 0.0167(6) 0.0222(6) 0.0131(6) -0.0011(5) -0.0022(6) -0.0004(6)
C3 0.0193(7) 0.0179(6) 0.0156(6) 0.0006(5) -0.0011(5) 0.0016(5)
C4 0.0164(7) 0.0187(6) 0.0122(6) -0.0008(5) -0.0022(5) 0.0023(5)
C5 0.0212(7) 0.0184(6) 0.0119(6) -0.0009(5) -0.0021(5) 0.0017(6)
C6 0.0195(7) 0.0208(6) 0.0119(6) 0.0013(5) -0.0003(6) -0.0005(6)
C7 0.0211(7) 0.0178(6) 0.0155(6) -0.0024(5) -0.0029(5) -0.0013(6)
C8 0.0261(8) 0.0234(8) 0.0182(7) 0.0006(6) -0.0029(6) -0.0036(6)
C9 0.0423(10) 0.0190(7) 0.0251(8) 0.0048(6) -0.0058(7) -0.0048(7)
C10 0.0467(11) 0.0189(7) 0.0308(8) -0.0034(6) -0.0163(8) 0.0066(7)
C11 0.0306(9) 0.0292(8) 0.0290(8) -0.0116(6) -0.0062(7) 0.0084(8)
C12 0.0261(8) 0.0252(7) 0.0186(7) -0.0046(6) -0.0014(6) 0.0021(7)
C13 0.0293(8) 0.0231(7) 0.0189(7) -0.0051(6) -0.0041(6) 0.0042(7)
C14 0.0194(7) 0.0188(7) 0.0167(7) -0.0016(5) -0.0006(6) -0.0010(6)
C15 0.0201(7) 0.0220(7) 0.0296(8) -0.0034(6) 0.0016(6) 0.0015(6)
C16 0.0253(8) 0.0474(10) 0.0190(7) -0.0120(7) -0.0004(7) 0.0008(8)
N1 0.0183(6) 0.0184(5) 0.0130(5) 0.0002(4) -0.0033(5) -0.0003(5)
N2 0.0209(6) 0.0220(6) 0.0125(5) 0.0000(4) -0.0024(5) -0.0012(5)
S1 0.02252(19) 0.01842(17) 0.01925(18) 0.00383(12) -0.00245(14) 0.00024(14)
S2 0.0237(2) 0.02362(19) 0.02512(19) 0.00318(14) -0.00978(15) -0.00557(16)

loop_
_atom_type_symbol
_atom_type_description
_atom_type_scat_dispersion_real
_atom_type_scat_dispersion_imag
_atom_type_scat_source
C C 0.0033 0.0016 'International Tables Vol C Tables 4.2.6.8 and 6.1.1.4'
H H 0.0000 0.0000 'International Tables Vol C Tables 4.2.6.8 and 6.1.1.4'
N N 0.0061 0.0033 'International Tables Vol C Tables 4.2.6.8 and 6.1.1.4'
S S 0.1246 0.1234 'International Tables Vol C Tables 4.2.6.8 and 6.1.1.4'

loop_
_geom_angle_atom_site_label_1
_geom_angle_atom_site_label_2
_geom_angle_atom_site_label_3
_geom_angle
C2 C1 S1 106.17(10)
C2 C1 H1A 110.5
S1 C1 H1A 110.5
C2 C1 H1B 110.5
S1 C1 H1B 110.5
H1A C1 H1B 108.7
N1 C2 C1 104.76(12)
N1 C2 C14 111.10(12)
C1 C2 C14 116.42(12)
N1 C2 H2 108.1
C1 C2 H2 108.1
C14 C2 H2 108.1
N1 C3 S2 127.40(11)
N1 C3 S1 111.00(10)
S2 C3 S1 121.58(9)
N2 C4 N1 125.91(13)
N2 C4 C5 100.86(12)
N1 C4 C5 132.77(13)
C4 C5 C13 116.93(12)
C4 C5 C6 80.43(10)
C13 C5 C6 117.31(14)
C4 C5 H5 112.8
C13 C5 H5 112.8
C6 C5 H5 112.8
C7 C6 N2 115.28(12)
C7 C6 C5 116.83(13)
N2 C6 C5 88.98(10)
C7 C6 H6 111.3
N2 C6 H6 111.3
C5 C6 H6 111.3
C8 C7 C12 119.09(15)
C8 C7 C6 119.74(14)
C12 C7 C6 121.04(14)
C7 C8 C9 120.44(16)
C7 C8 H8 119.8
C9 C8 H8 119.8
C10 C9 C8 120.14(16)
C10 C9 H9 119.9
C8 C9 H9 119.9
C9 C10 C11 119.80(16)
C9 C10 H10 120.1
C11 C10 H10 120.1
C10 C11 C12 120.32(17)
C10 C11 H11 119.8
C12 C11 H11 119.8
C11 C12 C7 120.22(16)
C11 C12 H12 119.9
C7 C12 H12 119.9
C5 C13 H13A 109.5
C5 C13 H13B 109.5
H13A C13 H13B 109.5
C5 C13 H13C 109.5
H13A C13 H13C 109.5
H13B C13 H13C 109.5
C15 C14 C16 110.69(14)
C15 C14 C2 114.24(13)
C16 C14 C2 111.47(13)
C15 C14 H14 106.7
C16 C14 H14 106.7
C2 C14 H14 106.7
C14 C15 H15A 109.5
C14 C15 H15B 109.5
H15A C15 H15B 109.5
C14 C15 H15C 109.5
H15A C15 H15C 109.5
H15B C15 H15C 109.5
C14 C16 H16A 109.5
C14 C16 H16B 109.5
H16A C16 H16B 109.5
C14 C16 H16C 109.5
H16A C16 H16C 109.5
H16B C16 H16C 109.5
C3 N1 C4 124.18(12)
C3 N1 C2 116.17(12)
C4 N1 C2 119.51(12)
C4 N2 C6 89.72(11)
C3 S1 C1 93.28(7)

loop_
_geom_bond_atom_site_label_1
_geom_bond_atom_site_label_2
_geom_bond_distance
C1 C2 1.534(2)
C1 S1 1.8208(16)
C1 H1A 0.9900
C1 H1B 0.9900
C2 N1 1.4876(18)
C2 C14 1.538(2)
C2 H2 1.0000
C3 N1 1.3643(19)
C3 S2 1.6546(15)
C3 S1 1.7357(15)
C4 N2 1.291(2)
C4 N1 1.3864(18)
C4 C5 1.5071(19)
C5 C13 1.515(2)
C5 C6 1.568(2)
C5 H5 1.0000
C6 C7 1.502(2)
C6 N2 1.5155(17)
C6 H6 1.0000
C7 C8 1.392(2)
C7 C12 1.397(2)
C8 C9 1.394(2)
C8 H8 0.9500
C9 C10 1.383(3)
C9 H9 0.9500
C10 C11 1.388(3)
C10 H10 0.9500
C11 C12 1.389(2)
C11 H11 0.9500
C12 H12 0.9500
C13 H13A 0.9800
C13 H13B 0.9800
C13 H13C 0.9800
C14 C15 1.525(2)
C14 C16 1.525(2)
C14 H14 1.0000
C15 H15A 0.9800
C15 H15B 0.9800
C15 H15C 0.9800
C16 H16A 0.9800
C16 H16B 0.9800
C16 H16C 0.9800

loop_
_geom_torsion_atom_site_label_1
_geom_torsion_atom_site_label_2
_geom_torsion_atom_site_label_3
_geom_torsion_atom_site_label_4
_geom_torsion
S1 C1 C2 N1 -28.74(14)
S1 C1 C2 C14 94.39(13)
N2 C4 C5 C13 116.40(15)
N1 C4 C5 C13 -55.9(2)
N2 C4 C5 C6 0.54(12)
N1 C4 C5 C6 -171.77(18)
C4 C5 C6 C7 -118.45(14)
C13 C5 C6 C7 126.09(14)
C4 C5 C6 N2 -0.45(10)
C13 C5 C6 N2 -115.91(13)
N2 C6 C7 C8 141.78(14)
C5 C6 C7 C8 -115.71(16)
N2 C6 C7 C12 -42.49(19)
C5 C6 C7 C12 60.03(18)
C12 C7 C8 C9 -0.8(2)
C6 C7 C8 C9 175.02(14)
C7 C8 C9 C10 0.0(2)
C8 C9 C10 C11 0.6(3)
C9 C10 C11 C12 -0.5(3)
C10 C11 C12 C7 -0.3(2)
C8 C7 C12 C11 0.9(2)
C6 C7 C12 C11 -174.84(14)
N1 C2 C14 C15 54.33(17)
C1 C2 C14 C15 -65.44(18)
N1 C2 C14 C16 -179.27(13)
C1 C2 C14 C16 60.96(18)
S2 C3 N1 C4 -12.4(2)
S1 C3 N1 C4 168.74(11)
S2 C3 N1 C2 163.31(12)
S1 C3 N1 C2 -15.54(16)
N2 C4 N1 C3 162.02(15)
C5 C4 N1 C3 -27.3(3)
N2 C4 N1 C2 -13.6(2)
C5 C4 N1 C2 157.10(16)
C1 C2 N1 C3 29.55(17)
C14 C2 N1 C3 -96.95(15)
C1 C2 N1 C4 -154.53(13)
C14 C2 N1 C4 78.98(17)
N1 C4 N2 C6 172.49(15)
C5 C4 N2 C6 -0.55(12)
C7 C6 N2 C4 119.90(15)
C5 C6 N2 C4 0.52(12)
N1 C3 S1 C1 -3.16(12)
S2 C3 S1 C1 177.90(10)
C2 C1 S1 C3 19.30(11)

loop_
_cod_related_entry_id
_cod_related_entry_database
_cod_related_entry_code
1 ChemSpider 9578853
